data_9016531
loop_
_publ_author_name
'Tjy, C. T. L.'
'Nadezhina, T. N.'
'Pobedimskaya, E. A.'
'Khomyakov, A. P.'

_publ_section_title
;
 Crystal chemical characteristics of bradleyite, sidorenkite and bonshtedtite
 Note: atomic parameters from ICSD
;
_journal_name_full 'Mineralogiceskij Zhurnal'
_journal_page_first 79
_journal_page_last 84
_journal_volume 6
_journal_year 1984
_chemical_formula_sum 'C Fe Na3 O7 P'
_chemical_name_mineral Bonshtedtite
_space_group_IT_number 11
_symmetry_space_group_name_Hall '-P 2c'
_symmetry_space_group_name_H-M 'P 1 1 21/m'
_cell_angle_alpha 90
_cell_angle_beta 90
_cell_angle_gamma 90.45
_cell_length_a 8.955
_cell_length_b 5.149
_cell_length_c 6.629
_cell_formula_units_Z 2
_cell_volume 305.649
_database_code_amcsd 0018485
_exptl_crystal_density_diffrn 3.040
_cod_original_formula_sum 'Na3 Fe P C O7'
_cod_database_code 9016531

loop_
_space_group_symop_operation_xyz
x,y,z
-x,-y,1/2+z
x,y,1/2-z
-x,-y,-z

loop_
_atom_site_label
_atom_site_fract_x
_atom_site_fract_y
_atom_site_fract_z
_atom_site_U_iso_or_equiv
Na1 0.26330 0.24970 0.00320 0.01596
Na2 0.91770 0.23460 0.75000 0.02102
Fe 0.64470 0.22170 0.25000 0.01013
P 0.58590 0.29670 0.75000 0.00697
C 0.93920 0.26960 0.25000 0.00950
O1 0.87410 0.04780 0.25000 0.01368
O2 0.85720 0.47530 0.25000 0.01507
O3 0.08080 0.28500 0.25000 0.01786
O4 0.68050 0.22090 0.56300 0.01355
O5 0.43430 0.16300 0.75000 0.01127
O6 0.43900 0.40650 0.25000 0.01203

loop_
_cod_related_entry_id
_cod_related_entry_database
_cod_related_entry_code
1 AMCSD 0018485
